data_7712248
loop_
_publ_author_name
'Chiu, Weiling'
'Nadeau, Ben E.'
'Patrick, Brian O.'
'Love, Jennifer'

_publ_section_title
;
 Investigating the Mechanism of Ni-Mediated Trifluoromethylthiolation of
 Aryl Halides using AgSCF3
;
_journal_name_full 'Dalton Transactions'
_journal_paper_doi 10.1039/D2DT03758K
_journal_year 2023
_chemical_formula_moiety 'C39 H46 Cl N3 Ni O, 0.5(C4 H10 O)'
_chemical_formula_sum 'C41 H51 Cl N3 Ni O1.5'
_chemical_formula_weight 704.00
_space_group_crystal_system triclinic
_space_group_IT_number 2
_space_group_name_Hall '-P 1'
_space_group_name_H-M_alt 'P -1'
_atom_sites_solution_hydrogens geom
_atom_sites_solution_primary dual
_audit_creation_date 2020-07-02
_audit_creation_method
;
Olex2 1.3
(compiled 2020.06.28 svn.raecde09e for OlexSys, GUI svn.r6132)
;
_audit_update_record
;
2023-01-09 deposited with the CCDC.	2023-01-31 downloaded from the CCDC.
;
_cell_angle_alpha 72.125(3)
_cell_angle_beta 81.081(3)
_cell_angle_gamma 80.178(3)
_cell_formula_units_Z 4
_cell_length_a 9.6669(13)
_cell_length_b 18.559(2)
_cell_length_c 22.077(3)
_cell_measurement_reflns_used 9738
_cell_measurement_temperature 90(2)
_cell_measurement_theta_max 25.73
_cell_measurement_theta_min 2.25
_cell_volume 3692.0(8)
_computing_cell_refinement 'SAINT V8.40A (Bruker, 2019)'
_computing_data_collection APEX3
_computing_data_reduction 'SAINT V8.40A (Bruker, 2019)'
_computing_molecular_graphics 'Olex2 1.3 (Dolomanov et al., 2009)'
_computing_publication_material 'Olex2 1.3 (Dolomanov et al., 2009)'
_computing_structure_refinement 'XL  (Sheldrick, 2008)'
_computing_structure_solution 'SHELXT 2018/2 (Sheldrick, 2018)'
_diffrn_ambient_temperature 90(2)
_diffrn_detector 'Bruker APEX2 area detector'
_diffrn_detector_area_resol_mean 7.9
_diffrn_detector_type 'CCD area detector'
_diffrn_measured_fraction_theta_full 1.000
_diffrn_measured_fraction_theta_max 0.991
_diffrn_measurement_device 'Bruker D8 Kappa diffractometer'
_diffrn_measurement_device_type 'Bruker APEX II area detector'
_diffrn_measurement_method '\f and \w scans'
_diffrn_radiation_monochromator 'TRIUMPH curved-crystal'
_diffrn_radiation_probe x-ray
_diffrn_radiation_type MoK\a
_diffrn_radiation_wavelength 0.71073
_diffrn_reflns_av_R_equivalents 0.0693
_diffrn_reflns_av_unetI/netI 0.0664
_diffrn_reflns_Laue_measured_fraction_full 1.000
_diffrn_reflns_Laue_measured_fraction_max 0.991
_diffrn_reflns_limit_h_max 11
_diffrn_reflns_limit_h_min -11
_diffrn_reflns_limit_k_max 22
_diffrn_reflns_limit_k_min -22
_diffrn_reflns_limit_l_max 26
_diffrn_reflns_limit_l_min -26
_diffrn_reflns_number 57806
_diffrn_reflns_point_group_measured_fraction_full 1.000
_diffrn_reflns_point_group_measured_fraction_max 0.991
_diffrn_reflns_theta_full 25.242
_diffrn_reflns_theta_max 25.849
_diffrn_reflns_theta_min 1.284
_diffrn_source 'sealed X-ray tube'
_diffrn_source_current 30.0
_diffrn_source_power 1.35
_diffrn_source_voltage 45.0
_diffrn_standards_number 0
_exptl_absorpt_coefficient_mu 0.635
_exptl_absorpt_correction_T_max 0.981
_exptl_absorpt_correction_T_min 0.764
_exptl_absorpt_correction_type multi-scan
_exptl_absorpt_process_details
;
SADABS-2016/2 (Bruker, 2016/2) was used for absorption correction.
wR2(int) was 0.0758 before and 0.0573 after correction.
The ratio of minimum to maximum transmission is 0.7787.
The \l/2 correction factor is not present.
;
_exptl_crystal_colour orange
_exptl_crystal_colour_primary orange
_exptl_crystal_density_diffrn 1.267
_exptl_crystal_description blade
_exptl_crystal_F_000 1500
_exptl_crystal_recrystallization_method 'The material was recrystallised from Et2O by slow evaporation'
_exptl_crystal_size_max 0.47
_exptl_crystal_size_mid 0.08
_exptl_crystal_size_min 0.03
_refine_diff_density_max 0.533
_refine_diff_density_min -0.443
_refine_diff_density_rms 0.065
_refine_ls_extinction_method none
_refine_ls_goodness_of_fit_ref 1.006
_refine_ls_hydrogen_treatment constr
_refine_ls_matrix_type full
_refine_ls_number_parameters 876
_refine_ls_number_reflns 14131
_refine_ls_number_restraints 0
_refine_ls_restrained_S_all 1.006
_refine_ls_R_factor_all 0.0723
_refine_ls_R_factor_gt 0.0395
_refine_ls_shift/su_max 0.004
_refine_ls_shift/su_mean 0.000
_refine_ls_structure_factor_coef Fsqd
_refine_ls_weighting_details 'w=1/[\s^2^(Fo^2^)+(0.0322P)^2^+1.7439P] where P=(Fo^2^+2Fc^2^)/3'
_refine_ls_weighting_scheme calc
_refine_ls_wR_factor_gt 0.0797
_refine_ls_wR_factor_ref 0.0913
_reflns_Friedel_coverage 0.000
_reflns_number_gt 10079
_reflns_number_total 14131
_reflns_threshold_expression 'I > 2\s(I)'
_cod_data_source_file d2dt03758k2.cif
_cod_data_source_block jl337
_cod_depositor_comments
;

2024-11-09
Z value and formula fixed to values more according to usual
chemical conventions.                 miguel
;
_cod_original_formula_sum 'C82 H102 Cl2 N6 Ni2 O3'
_cod_original_formula_weight 1408.01
_cod_original_formula_moiety '2(C39 H46 Cl N3 Ni O), C4 H10 O'
_cod_original_formula_units_Z 2
_cod_database_code 7712248
_shelx_shelxl_version_number 2018/3
_shelx_space_group_comment
;
The symmetry employed for this shelxl refinement is uniquely defined
by the following loop, which should always be used as a source of
symmetry information in preference to the above space-group names.
They are only intended as comments.
;
_shelx_estimated_absorpt_t_max 0.981
_shelx_estimated_absorpt_t_min 0.755
_olex2_refinement_description
;
1. Fixed Uiso
 At 1.2 times of:
  All C(H) groups, All C(H,H) groups
 At 1.5 times of:
  All C(H,H,H) groups
2.a Ternary CH refined with riding coordinates:
 C22(H22), C25(H25), C34(H34), C37(H37), C61(H61), C64(H64), C73(H73), C76(H76)
2.b Secondary CH2 refined with riding coordinates:
 C80(H80A,H80B), C81(H81A,H81B)
2.c Aromatic/amide H refined with riding coordinates:
 C1(H1), C2(H2), C4(H4), C7(H7), C8(H8), C9(H9), C10(H10), C14(H14), C15(H15),
 C18(H18), C19(H19), C20(H20), C30(H30), C31(H31), C32(H32), C40(H40), C41(H41),
  C43(H43), C46(H46), C47(H47), C48(H48), C49(H49), C53(H53), C54(H54),
 C57(H57), C58(H58), C59(H59), C69(H69), C70(H70), C71(H71)
2.d Idealised Me refined as rotating group:
 C12(H12A,H12B,H12C), C23(H23A,H23B,H23C), C24(H24A,H24B,H24C), C26(H26A,H26B,
 H26C), C27(H27A,H27B,H27C), C35(H35A,H35B,H35C), C36(H36A,H36B,H36C), C38(H38A,
 H38B,H38C), C39(H39A,H39B,H39C), C51(H51A,H51B,H51C), C62(H62A,H62B,H62C),
 C63(H63A,H63B,H63C), C65(H65A,H65B,H65C), C66(H66A,H66B,H66C), C74(H74A,H74B,
 H74C), C75(H75A,H75B,H75C), C77(H77A,H77B,H77C), C78(H78A,H78B,H78C), C79(H79A,
 H79B,H79C), C82(H82A,H82B,H82C)
;
_olex2_diffrn_ambient_temperature_device 'Oxford Cryosystems'
_olex2_exptl_crystal_mounting_method 'The crystal was mounted on a mylar loop in oil'
_olex2_submission_original_sample_id 'WC 793'
_olex2_submission_special_instructions 'No special instructions were received'

loop_
_space_group_symop_operation_xyz
'x, y, z'
'-x, -y, -z'

loop_
_atom_site_label
_atom_site_type_symbol
_atom_site_fract_x
_atom_site_fract_y
_atom_site_fract_z
_atom_site_U_iso_or_equiv
_atom_site_adp_type
_atom_site_occupancy
_atom_site_site_symmetry_order
_atom_site_calc_flag
_atom_site_refinement_flags_posn
_atom_site_refinement_flags_adp
_atom_site_refinement_flags_occupancy
_atom_site_disorder_assembly
_atom_site_disorder_group
Ni1 Ni 0.80724(3) 0.72663(2) 0.26103(2) 0.01280(8) Uani 1 1 d . . . . .
Cl1 Cl 0.59601(7) 0.71854(4) 0.31826(3) 0.02096(15) Uani 1 1 d . . . . .
O1 O 0.78000(19) 0.49500(10) 0.12075(8) 0.0193(4) Uani 1 1 d . . . . .
N1 N 0.7815(2) 0.65182(11) 0.21944(9) 0.0135(4) Uani 1 1 d . . . . .
N2 N 0.8463(2) 0.87944(11) 0.25931(9) 0.0132(4) Uani 1 1 d . . . . .
N3 N 0.8710(2) 0.79963(11) 0.35240(9) 0.0120(4) Uani 1 1 d . . . . .
C1 C 0.6609(3) 0.62452(14) 0.21956(12) 0.0192(6) Uani 1 1 d . . . . .
H1 H 0.577577 0.642650 0.242420 0.023 Uiso 1 1 calc R U . . .
C2 C 0.6514(3) 0.57173(14) 0.18838(11) 0.0177(6) Uani 1 1 d . . . . .
H2 H 0.564318 0.553445 0.190406 0.021 Uiso 1 1 calc R U . . .
C3 C 0.7729(3) 0.54595(13) 0.15385(11) 0.0147(5) Uani 1 1 d . . . . .
C4 C 0.8978(3) 0.57420(13) 0.15282(11) 0.0155(5) Uani 1 1 d . . . . .
H4 H 0.981864 0.557534 0.129520 0.019 Uiso 1 1 calc R U . . .
C5 C 0.8999(3) 0.62632(13) 0.18555(11) 0.0131(5) Uani 1 1 d . . . . .
C6 C 1.0235(3) 0.66089(14) 0.18825(11) 0.0154(5) Uani 1 1 d . . . . .
C7 C 1.1584(3) 0.63839(15) 0.16169(12) 0.0202(6) Uani 1 1 d . . . . .
H7 H 1.172708 0.599633 0.140688 0.024 Uiso 1 1 calc R U . . .
C8 C 1.2713(3) 0.67273(15) 0.16604(13) 0.0243(6) Uani 1 1 d . . . . .
H8 H 1.363390 0.658061 0.147751 0.029 Uiso 1 1 calc R U . . .
C9 C 1.2490(3) 0.72867(15) 0.19729(13) 0.0231(6) Uani 1 1 d . . . . .
H9 H 1.326233 0.752295 0.200563 0.028 Uiso 1 1 calc R U . . .
C10 C 1.1142(3) 0.75051(14) 0.22395(12) 0.0187(6) Uani 1 1 d . . . . .
H10 H 1.101324 0.789197 0.244961 0.022 Uiso 1 1 calc R U . . .
C11 C 0.9971(3) 0.71737(14) 0.22079(11) 0.0143(5) Uani 1 1 d . . . . .
C12 C 0.6592(3) 0.45428(15) 0.13103(12) 0.0227(6) Uani 1 1 d . . . . .
H12A H 0.679595 0.416297 0.107209 0.034 Uiso 1 1 calc R U . . .
H12B H 0.576662 0.490492 0.116023 0.034 Uiso 1 1 calc R U . . .
H12C H 0.639671 0.428523 0.176799 0.034 Uiso 1 1 calc R U . . .
C13 C 0.8405(2) 0.80392(13) 0.29260(11) 0.0130(5) Uani 1 1 d . . . . .
C14 C 0.8805(3) 0.91971(14) 0.29737(11) 0.0167(6) Uani 1 1 d . . . . .
H14 H 0.890016 0.972532 0.284835 0.020 Uiso 1 1 calc R U . . .
C15 C 0.8974(3) 0.86995(14) 0.35508(11) 0.0156(5) Uani 1 1 d . . . . .
H15 H 0.922718 0.880631 0.391038 0.019 Uiso 1 1 calc R U . . .
C16 C 0.8037(3) 0.91518(13) 0.19558(11) 0.0138(5) Uani 1 1 d . . . . .
C17 C 0.6590(3) 0.92330(13) 0.18816(11) 0.0153(5) Uani 1 1 d . . . . .
C18 C 0.6208(3) 0.95353(14) 0.12594(12) 0.0189(6) Uani 1 1 d . . . . .
H18 H 0.524826 0.957824 0.118928 0.023 Uiso 1 1 calc R U . . .
C19 C 0.7202(3) 0.97727(15) 0.07442(12) 0.0215(6) Uani 1 1 d . . . . .
H19 H 0.693153 0.995183 0.032222 0.026 Uiso 1 1 calc R U . . .
C20 C 0.8588(3) 0.97504(15) 0.08411(12) 0.0208(6) Uani 1 1 d . . . . .
H20 H 0.924266 0.995413 0.048660 0.025 Uiso 1 1 calc R U . . .
C21 C 0.9051(3) 0.94357(14) 0.14473(11) 0.0165(6) Uani 1 1 d . . . . .
C22 C 0.5465(3) 0.90980(14) 0.24513(12) 0.0187(6) Uani 1 1 d . . . . .
H22 H 0.588421 0.869295 0.281484 0.022 Uiso 1 1 calc R U . . .
C23 C 0.4153(3) 0.88360(18) 0.23259(14) 0.0348(8) Uani 1 1 d . . . . .
H23A H 0.354629 0.867582 0.272915 0.052 Uiso 1 1 calc R U . . .
H23B H 0.443581 0.840548 0.214489 0.052 Uiso 1 1 calc R U . . .
H23C H 0.363502 0.925813 0.202309 0.052 Uiso 1 1 calc R U . . .
C24 C 0.5055(3) 0.98327(17) 0.26508(14) 0.0356(8) Uani 1 1 d . . . . .
H24A H 0.462292 1.023558 0.230423 0.053 Uiso 1 1 calc R U . . .
H24B H 0.590126 0.999202 0.273844 0.053 Uiso 1 1 calc R U . . .
H24C H 0.437923 0.974121 0.303740 0.053 Uiso 1 1 calc R U . . .
C25 C 1.0571(3) 0.94716(15) 0.15326(12) 0.0208(6) Uani 1 1 d . . . . .
H25 H 1.077181 0.912424 0.196456 0.025 Uiso 1 1 calc R U . . .
C26 C 1.1630(3) 0.91986(19) 0.10319(13) 0.0343(8) Uani 1 1 d . . . . .
H26A H 1.151102 0.955699 0.060678 0.051 Uiso 1 1 calc R U . . .
H26B H 1.146389 0.869070 0.103591 0.051 Uiso 1 1 calc R U . . .
H26C H 1.259268 0.917343 0.113225 0.051 Uiso 1 1 calc R U . . .
C27 C 1.0760(3) 1.02893(15) 0.15134(14) 0.0309(7) Uani 1 1 d . . . . .
H27A H 1.171299 1.029113 0.161264 0.046 Uiso 1 1 calc R U . . .
H27B H 1.006138 1.045890 0.183012 0.046 Uiso 1 1 calc R U . . .
H27C H 1.062628 1.063614 0.108530 0.046 Uiso 1 1 calc R U . . .
C28 C 0.8500(3) 0.73724(13) 0.41080(11) 0.0136(5) Uani 1 1 d . . . . .
C29 C 0.9548(3) 0.67466(14) 0.42617(11) 0.0145(5) Uani 1 1 d . . . . .
C30 C 0.9315(3) 0.61887(14) 0.48481(12) 0.0188(6) Uani 1 1 d . . . . .
H30 H 0.999754 0.575106 0.496409 0.023 Uiso 1 1 calc R U . . .
C31 C 0.8103(3) 0.62678(15) 0.52597(12) 0.0205(6) Uani 1 1 d . . . . .
H31 H 0.796300 0.588628 0.565657 0.025 Uiso 1 1 calc R U . . .
C32 C 0.7098(3) 0.68958(14) 0.50980(11) 0.0181(6) Uani 1 1 d . . . . .
H32 H 0.627579 0.694179 0.538814 0.022 Uiso 1 1 calc R U . . .
C33 C 0.7260(3) 0.74665(14) 0.45181(11) 0.0148(5) Uani 1 1 d . . . . .
C34 C 1.0906(3) 0.66627(14) 0.38294(12) 0.0184(6) Uani 1 1 d . . . . .
H34 H 1.083725 0.709586 0.342755 0.022 Uiso 1 1 calc R U . . .
C35 C 1.2188(3) 0.6724(2) 0.41330(15) 0.0402(8) Uani 1 1 d . . . . .
H35A H 1.205545 0.721444 0.422980 0.060 Uiso 1 1 calc R U . . .
H35B H 1.304227 0.669184 0.383385 0.060 Uiso 1 1 calc R U . . .
H35C H 1.228511 0.630627 0.452934 0.060 Uiso 1 1 calc R U . . .
C36 C 1.1100(4) 0.59249(16) 0.36418(14) 0.0366(8) Uani 1 1 d . . . . .
H36A H 1.124936 0.548794 0.402118 0.055 Uiso 1 1 calc R U . . .
H36B H 1.192254 0.591982 0.332096 0.055 Uiso 1 1 calc R U . . .
H36C H 1.025502 0.589204 0.346258 0.055 Uiso 1 1 calc R U . . .
C37 C 0.6126(3) 0.81545(14) 0.43672(12) 0.0177(6) Uani 1 1 d . . . . .
H37 H 0.631875 0.844593 0.390640 0.021 Uiso 1 1 calc R U . . .
C38 C 0.4639(3) 0.79164(15) 0.44725(12) 0.0215(6) Uani 1 1 d . . . . .
H38A H 0.462791 0.754854 0.423648 0.032 Uiso 1 1 calc R U . . .
H38B H 0.395607 0.836791 0.431785 0.032 Uiso 1 1 calc R U . . .
H38C H 0.438647 0.768106 0.493017 0.032 Uiso 1 1 calc R U . . .
C39 C 0.6186(3) 0.86862(15) 0.47772(12) 0.0216(6) Uani 1 1 d . . . . .
H39A H 0.604071 0.840438 0.523201 0.032 Uiso 1 1 calc R U . . .
H39B H 0.544432 0.912287 0.467813 0.032 Uiso 1 1 calc R U . . .
H39C H 0.711113 0.886898 0.468189 0.032 Uiso 1 1 calc R U . . .
Ni2 Ni 0.39659(3) 0.32225(2) 0.27040(2) 0.01284(8) Uani 1 1 d . . . . .
Cl2 Cl 0.32709(7) 0.43183(3) 0.19700(3) 0.01717(14) Uani 1 1 d . . . . .
O2 O 0.6657(2) 0.45881(10) 0.43353(8) 0.0238(4) Uani 1 1 d . . . . .
N4 N 0.4764(2) 0.37579(11) 0.31736(9) 0.0142(4) Uani 1 1 d . . . . .
N5 N 0.1963(2) 0.22242(11) 0.26836(9) 0.0131(4) Uani 1 1 d . . . . .
N6 N 0.3244(2) 0.25351(11) 0.17749(9) 0.0141(4) Uani 1 1 d . . . . .
C40 C 0.4434(3) 0.44942(14) 0.31678(11) 0.0172(6) Uani 1 1 d . . . . .
H40 H 0.376634 0.480900 0.289227 0.021 Uiso 1 1 calc R U . . .
C41 C 0.5012(3) 0.48175(15) 0.35411(11) 0.0194(6) Uani 1 1 d . . . . .
H41 H 0.474728 0.534056 0.352145 0.023 Uiso 1 1 calc R U . . .
C42 C 0.5989(3) 0.43606(14) 0.39457(11) 0.0173(6) Uani 1 1 d . . . . .
C43 C 0.6332(3) 0.35931(14) 0.39625(11) 0.0162(6) Uani 1 1 d . . . . .
H43 H 0.699574 0.326899 0.423581 0.019 Uiso 1 1 calc R U . . .
C44 C 0.5704(3) 0.33076(14) 0.35805(11) 0.0144(5) Uani 1 1 d . . . . .
C45 C 0.5894(3) 0.25044(14) 0.35813(11) 0.0139(5) Uani 1 1 d . . . . .
C46 C 0.6894(3) 0.19535(14) 0.39129(11) 0.0175(6) Uani 1 1 d . . . . .
H46 H 0.752444 0.209526 0.413345 0.021 Uiso 1 1 calc R U . . .
C47 C 0.6970(3) 0.12013(15) 0.39206(12) 0.0193(6) Uani 1 1 d . . . . .
H47 H 0.764746 0.082262 0.414738 0.023 Uiso 1 1 calc R U . . .
C48 C 0.6049(3) 0.10042(14) 0.35951(12) 0.0186(6) Uani 1 1 d . . . . .
H48 H 0.608394 0.048591 0.360528 0.022 Uiso 1 1 calc R U . . .
C49 C 0.5070(3) 0.15599(14) 0.32523(11) 0.0168(6) Uani 1 1 d . . . . .
H49 H 0.445376 0.141056 0.302994 0.020 Uiso 1 1 calc R U . . .
C50 C 0.4963(3) 0.23330(14) 0.32247(11) 0.0141(5) Uani 1 1 d . . . . .
C51 C 0.6380(4) 0.53866(16) 0.43095(16) 0.0415(9) Uani 1 1 d . . . . .
H51A H 0.665262 0.569836 0.387401 0.062 Uiso 1 1 calc R U . . .
H51B H 0.692916 0.548131 0.460869 0.062 Uiso 1 1 calc R U . . .
H51C H 0.537146 0.552156 0.442827 0.062 Uiso 1 1 calc R U . . .
C52 C 0.3042(2) 0.26444(13) 0.23707(11) 0.0134(5) Uani 1 1 d . . . . .
C53 C 0.1520(3) 0.18726(14) 0.22882(11) 0.0162(5) Uani 1 1 d . . . . .
H53 H 0.078436 0.155993 0.239607 0.019 Uiso 1 1 calc R U . . .
C54 C 0.2327(3) 0.20582(14) 0.17262(11) 0.0166(6) Uani 1 1 d . . . . .
H54 H 0.228105 0.189482 0.136280 0.020 Uiso 1 1 calc R U . . .
C55 C 0.1278(3) 0.21909(14) 0.33268(11) 0.0141(5) Uani 1 1 d . . . . .
C56 C 0.0576(3) 0.28693(14) 0.34434(11) 0.0142(5) Uani 1 1 d . . . . .
C57 C 0.0011(3) 0.28386(14) 0.40689(11) 0.0164(5) Uani 1 1 d . . . . .
H57 H -0.041019 0.329601 0.416780 0.020 Uiso 1 1 calc R U . . .
C58 C 0.0053(3) 0.21485(15) 0.45516(12) 0.0194(6) Uani 1 1 d . . . . .
H58 H -0.032311 0.213759 0.497774 0.023 Uiso 1 1 calc R U . . .
C59 C 0.0640(3) 0.14821(14) 0.44102(11) 0.0172(6) Uani 1 1 d . . . . .
H59 H 0.060201 0.101040 0.473662 0.021 Uiso 1 1 calc R U . . .
C60 C 0.1291(3) 0.14800(14) 0.37992(11) 0.0145(5) Uani 1 1 d . . . . .
C61 C 0.0332(3) 0.36064(14) 0.29017(11) 0.0160(5) Uani 1 1 d . . . . .
H61 H 0.121655 0.364539 0.259784 0.019 Uiso 1 1 calc R U . . .
C62 C 0.0028(3) 0.43301(15) 0.31177(13) 0.0251(6) Uani 1 1 d . . . . .
H62A H -0.088923 0.433793 0.337873 0.038 Uiso 1 1 calc R U . . .
H62B H 0.000866 0.477940 0.274131 0.038 Uiso 1 1 calc R U . . .
H62C H 0.076881 0.433733 0.337182 0.038 Uiso 1 1 calc R U . . .
C63 C -0.0852(3) 0.35506(15) 0.25345(12) 0.0215(6) Uani 1 1 d . . . . .
H63A H -0.064079 0.307764 0.240860 0.032 Uiso 1 1 calc R U . . .
H63B H -0.091918 0.398950 0.215092 0.032 Uiso 1 1 calc R U . . .
H63C H -0.175096 0.354902 0.280954 0.032 Uiso 1 1 calc R U . . .
C64 C 0.1908(3) 0.07193(14) 0.36794(12) 0.0182(6) Uani 1 1 d . . . . .
H64 H 0.252694 0.082582 0.326300 0.022 Uiso 1 1 calc R U . . .
C65 C 0.2812(3) 0.02105(15) 0.42021(12) 0.0234(6) Uani 1 1 d . . . . .
H65A H 0.350959 0.050044 0.426410 0.035 Uiso 1 1 calc R U . . .
H65B H 0.330044 -0.023576 0.407279 0.035 Uiso 1 1 calc R U . . .
H65C H 0.220415 0.004162 0.460371 0.035 Uiso 1 1 calc R U . . .
C66 C 0.0740(3) 0.02791(15) 0.36255(13) 0.0255(6) Uani 1 1 d . . . . .
H66A H 0.016314 0.013313 0.403930 0.038 Uiso 1 1 calc R U . . .
H66B H 0.117109 -0.018097 0.350340 0.038 Uiso 1 1 calc R U . . .
H66C H 0.014195 0.060507 0.329952 0.038 Uiso 1 1 calc R U . . .
C67 C 0.4145(3) 0.29188(14) 0.12150(11) 0.0146(5) Uani 1 1 d . . . . .
C68 C 0.3474(3) 0.34996(14) 0.07317(11) 0.0177(6) Uani 1 1 d . . . . .
C69 C 0.4328(3) 0.38155(15) 0.01764(12) 0.0224(6) Uani 1 1 d . . . . .
H69 H 0.391075 0.420429 -0.016103 0.027 Uiso 1 1 calc R U . . .
C70 C 0.5761(3) 0.35825(15) 0.01003(12) 0.0227(6) Uani 1 1 d . . . . .
H70 H 0.631594 0.380825 -0.028481 0.027 Uiso 1 1 calc R U . . .
C71 C 0.6387(3) 0.30177(14) 0.05880(12) 0.0201(6) Uani 1 1 d . . . . .
H71 H 0.737732 0.286633 0.053661 0.024 Uiso 1 1 calc R U . . .
C72 C 0.5591(3) 0.26654(14) 0.11548(11) 0.0155(5) Uani 1 1 d . . . . .
C73 C 0.1899(3) 0.37781(15) 0.07816(12) 0.0192(6) Uani 1 1 d . . . . .
H73 H 0.150584 0.359366 0.124048 0.023 Uiso 1 1 calc R U . . .
C74 C 0.1591(3) 0.46508(15) 0.05664(12) 0.0235(6) Uani 1 1 d . . . . .
H74A H 0.208776 0.486252 0.081360 0.035 Uiso 1 1 calc R U . . .
H74B H 0.057232 0.480619 0.063783 0.035 Uiso 1 1 calc R U . . .
H74C H 0.191534 0.484229 0.010988 0.035 Uiso 1 1 calc R U . . .
C75 C 0.1137(3) 0.34502(16) 0.03856(13) 0.0282(7) Uani 1 1 d . . . . .
H75A H 0.011600 0.359897 0.045684 0.042 Uiso 1 1 calc R U . . .
H75B H 0.134514 0.289201 0.051683 0.042 Uiso 1 1 calc R U . . .
H75C H 0.146292 0.365036 -0.006980 0.042 Uiso 1 1 calc R U . . .
C76 C 0.6315(3) 0.20238(14) 0.16576(12) 0.0181(6) Uani 1 1 d . . . . .
H76 H 0.558554 0.185135 0.202594 0.022 Uiso 1 1 calc R U . . .
C77 C 0.7466(3) 0.22868(16) 0.19097(13) 0.0291(7) Uani 1 1 d . . . . .
H77A H 0.784615 0.187005 0.226185 0.044 Uiso 1 1 calc R U . . .
H77B H 0.706446 0.272786 0.206483 0.044 Uiso 1 1 calc R U . . .
H77C H 0.822498 0.243124 0.156429 0.044 Uiso 1 1 calc R U . . .
C78 C 0.6903(3) 0.13422(15) 0.14014(14) 0.0299(7) Uani 1 1 d . . . . .
H78A H 0.763378 0.149185 0.104320 0.045 Uiso 1 1 calc R U . . .
H78B H 0.613895 0.117610 0.125399 0.045 Uiso 1 1 calc R U . . .
H78C H 0.731351 0.092183 0.174282 0.045 Uiso 1 1 calc R U . . .
O3 O 0.7614(2) 0.81989(11) 0.01627(9) 0.0330(5) Uani 1 1 d . . . . .
C79 C 1.0102(3) 0.80978(18) 0.01495(15) 0.0395(8) Uani 1 1 d . . . . .
H79A H 1.020690 0.794765 -0.024543 0.059 Uiso 1 1 calc R U . . .
H79B H 1.089804 0.784008 0.039526 0.059 Uiso 1 1 calc R U . . .
H79C H 1.008473 0.865209 0.004242 0.059 Uiso 1 1 calc R U . . .
C80 C 0.8738(3) 0.78724(17) 0.05446(13) 0.0318(7) Uani 1 1 d . . . . .
H80A H 0.878192 0.730932 0.068876 0.038 Uiso 1 1 calc R U . . .
H80B H 0.858610 0.805853 0.092783 0.038 Uiso 1 1 calc R U . . .
C81 C 0.6306(3) 0.79578(19) 0.05121(16) 0.0420(8) Uani 1 1 d . . . . .
H81A H 0.611875 0.810813 0.091340 0.050 Uiso 1 1 calc R U . . .
H81B H 0.635907 0.739553 0.062372 0.050 Uiso 1 1 calc R U . . .
C82 C 0.5157(4) 0.8332(2) 0.0098(2) 0.0633(12) Uani 1 1 d . . . . .
H82A H 0.532146 0.815442 -0.028557 0.095 Uiso 1 1 calc R U . . .
H82B H 0.514742 0.888688 -0.002926 0.095 Uiso 1 1 calc R U . . .
H82C H 0.424673 0.820011 0.033456 0.095 Uiso 1 1 calc R U . . .

loop_
_atom_site_aniso_label
_atom_site_aniso_U_11
_atom_site_aniso_U_22
_atom_site_aniso_U_33
_atom_site_aniso_U_23
_atom_site_aniso_U_13
_atom_site_aniso_U_12
Ni1 0.01527(18) 0.01267(17) 0.01093(16) -0.00553(13) 0.00216(13) -0.00241(14)
Cl1 0.0215(3) 0.0204(3) 0.0222(3) -0.0116(3) 0.0099(3) -0.0070(3)
O1 0.0246(10) 0.0202(10) 0.0177(9) -0.0108(8) 0.0015(8) -0.0091(8)
N1 0.0154(11) 0.0128(11) 0.0111(10) -0.0035(8) 0.0013(8) -0.0007(9)
N2 0.0175(11) 0.0117(10) 0.0099(10) -0.0024(8) -0.0009(8) -0.0024(9)
N3 0.0148(11) 0.0118(10) 0.0089(10) -0.0018(8) -0.0003(8) -0.0035(9)
C1 0.0173(14) 0.0215(14) 0.0185(13) -0.0072(11) 0.0036(11) -0.0041(12)
C2 0.0189(14) 0.0180(14) 0.0170(13) -0.0050(11) -0.0006(11) -0.0057(11)
C3 0.0219(14) 0.0124(13) 0.0094(11) -0.0020(10) -0.0014(10) -0.0038(11)
C4 0.0166(14) 0.0148(13) 0.0145(12) -0.0061(10) 0.0036(10) -0.0012(11)
C5 0.0153(13) 0.0104(12) 0.0107(12) -0.0005(10) 0.0020(10) -0.0017(10)
C6 0.0164(14) 0.0168(13) 0.0115(12) -0.0019(10) 0.0004(10) -0.0038(11)
C7 0.0206(15) 0.0198(14) 0.0238(14) -0.0137(12) 0.0009(11) -0.0014(12)
C8 0.0146(14) 0.0267(15) 0.0331(16) -0.0139(13) 0.0034(12) -0.0025(12)
C9 0.0163(14) 0.0234(15) 0.0319(16) -0.0110(12) -0.0007(12) -0.0051(12)
C10 0.0218(15) 0.0169(13) 0.0189(13) -0.0074(11) -0.0001(11) -0.0044(12)
C11 0.0160(14) 0.0140(13) 0.0119(12) -0.0028(10) -0.0027(10) 0.0000(11)
C12 0.0263(16) 0.0225(15) 0.0232(14) -0.0079(12) -0.0012(12) -0.0129(13)
C13 0.0107(13) 0.0154(13) 0.0106(12) -0.0027(10) 0.0025(10) -0.0004(10)
C14 0.0224(15) 0.0131(13) 0.0155(12) -0.0050(10) -0.0005(11) -0.0049(11)
C15 0.0200(14) 0.0169(13) 0.0123(12) -0.0064(10) -0.0013(10) -0.0052(11)
C16 0.0205(14) 0.0099(12) 0.0114(12) -0.0030(10) -0.0031(10) -0.0015(11)
C17 0.0212(14) 0.0103(12) 0.0160(12) -0.0057(10) -0.0037(11) -0.0014(11)
C18 0.0220(15) 0.0179(14) 0.0195(13) -0.0091(11) -0.0053(11) -0.0001(12)
C19 0.0287(16) 0.0238(15) 0.0125(13) -0.0061(11) -0.0060(11) 0.0003(13)
C20 0.0246(15) 0.0224(14) 0.0129(13) -0.0048(11) 0.0024(11) -0.0008(12)
C21 0.0192(14) 0.0150(13) 0.0142(12) -0.0049(10) 0.0006(10) 0.0002(11)
C22 0.0169(14) 0.0201(14) 0.0181(13) -0.0039(11) -0.0014(11) -0.0032(12)
C23 0.0260(17) 0.0460(19) 0.0303(16) -0.0001(14) -0.0062(13) -0.0163(15)
C24 0.0405(19) 0.0323(17) 0.0295(16) -0.0123(14) 0.0128(14) -0.0011(15)
C25 0.0180(14) 0.0252(15) 0.0145(13) 0.0003(11) -0.0006(11) -0.0023(12)
C26 0.0222(16) 0.056(2) 0.0164(14) -0.0027(14) 0.0019(12) 0.0001(15)
C27 0.0284(17) 0.0284(16) 0.0306(16) 0.0055(13) -0.0094(13) -0.0101(14)
C28 0.0184(14) 0.0134(13) 0.0094(11) -0.0024(10) -0.0020(10) -0.0045(11)
C29 0.0180(14) 0.0151(13) 0.0135(12) -0.0062(10) -0.0049(10) -0.0033(11)
C30 0.0257(15) 0.0126(13) 0.0197(13) -0.0042(11) -0.0088(11) -0.0017(12)
C31 0.0283(16) 0.0178(14) 0.0153(13) -0.0001(11) -0.0046(11) -0.0093(12)
C32 0.0212(14) 0.0226(15) 0.0097(12) -0.0025(11) 0.0022(11) -0.0086(12)
C33 0.0163(13) 0.0166(13) 0.0123(12) -0.0033(10) -0.0032(10) -0.0049(11)
C34 0.0192(14) 0.0178(14) 0.0169(13) -0.0053(11) -0.0046(11) 0.0044(11)
C35 0.0195(16) 0.071(2) 0.0367(18) -0.0263(17) 0.0028(14) -0.0072(16)
C36 0.046(2) 0.0249(16) 0.0345(17) -0.0125(14) 0.0046(15) 0.0057(15)
C37 0.0172(14) 0.0215(14) 0.0133(12) -0.0042(11) -0.0001(10) -0.0025(12)
C38 0.0196(15) 0.0279(15) 0.0179(13) -0.0087(12) -0.0005(11) -0.0028(12)
C39 0.0210(15) 0.0221(14) 0.0216(14) -0.0079(12) -0.0007(11) -0.0010(12)
Ni2 0.01435(17) 0.01391(17) 0.01086(15) -0.00431(13) -0.00038(12) -0.00303(14)
Cl2 0.0206(3) 0.0163(3) 0.0142(3) -0.0028(2) -0.0022(2) -0.0039(3)
O2 0.0355(12) 0.0200(10) 0.0220(10) -0.0101(8) -0.0092(8) -0.0077(9)
N4 0.0140(11) 0.0163(11) 0.0106(10) -0.0029(8) 0.0023(8) -0.0027(9)
N5 0.0138(11) 0.0142(11) 0.0108(10) -0.0046(8) 0.0007(8) -0.0008(9)
N6 0.0163(11) 0.0146(11) 0.0122(10) -0.0063(9) 0.0005(8) -0.0016(9)
C40 0.0201(14) 0.0160(13) 0.0149(12) -0.0036(10) -0.0011(11) -0.0028(11)
C41 0.0261(15) 0.0172(14) 0.0153(13) -0.0056(11) -0.0007(11) -0.0038(12)
C42 0.0224(14) 0.0209(14) 0.0105(12) -0.0059(10) 0.0022(10) -0.0091(12)
C43 0.0143(13) 0.0209(14) 0.0128(12) -0.0039(10) 0.0011(10) -0.0050(11)
C44 0.0134(13) 0.0188(13) 0.0104(12) -0.0046(10) 0.0053(10) -0.0059(11)
C45 0.0151(13) 0.0174(13) 0.0090(11) -0.0053(10) 0.0039(10) -0.0038(11)
C46 0.0164(14) 0.0231(14) 0.0143(12) -0.0065(11) -0.0016(10) -0.0040(12)
C47 0.0181(14) 0.0204(14) 0.0173(13) -0.0036(11) -0.0032(11) 0.0013(12)
C48 0.0225(15) 0.0154(13) 0.0177(13) -0.0063(11) 0.0016(11) -0.0026(12)
C49 0.0166(14) 0.0200(14) 0.0145(12) -0.0056(11) 0.0002(10) -0.0050(11)
C50 0.0114(13) 0.0190(13) 0.0116(12) -0.0057(10) 0.0023(10) -0.0025(11)
C51 0.064(2) 0.0225(16) 0.049(2) -0.0158(15) -0.0270(18) -0.0064(16)
C52 0.0097(12) 0.0129(13) 0.0138(12) -0.0010(10) 0.0000(10) 0.0024(10)
C53 0.0188(14) 0.0144(13) 0.0181(13) -0.0065(10) -0.0050(11) -0.0032(11)
C54 0.0209(14) 0.0177(13) 0.0144(12) -0.0084(11) -0.0017(11) -0.0044(11)
C55 0.0120(13) 0.0201(14) 0.0117(12) -0.0064(10) 0.0002(10) -0.0038(11)
C56 0.0115(13) 0.0173(13) 0.0157(12) -0.0062(10) -0.0019(10) -0.0037(11)
C57 0.0143(13) 0.0188(13) 0.0178(13) -0.0079(11) -0.0021(10) -0.0019(11)
C58 0.0175(14) 0.0306(16) 0.0123(12) -0.0087(11) -0.0006(10) -0.0051(12)
C59 0.0181(14) 0.0175(14) 0.0142(12) -0.0007(11) -0.0020(10) -0.0046(11)
C60 0.0132(13) 0.0174(13) 0.0138(12) -0.0051(10) -0.0017(10) -0.0032(11)
C61 0.0160(14) 0.0158(13) 0.0160(12) -0.0056(10) 0.0017(10) -0.0023(11)
C62 0.0294(17) 0.0196(15) 0.0260(15) -0.0080(12) -0.0033(12) 0.0003(13)
C63 0.0212(15) 0.0214(14) 0.0198(13) -0.0022(11) -0.0033(11) -0.0032(12)
C64 0.0195(14) 0.0195(14) 0.0140(12) -0.0032(11) 0.0029(10) -0.0054(12)
C65 0.0262(16) 0.0176(14) 0.0221(14) -0.0032(11) 0.0001(12) 0.0020(12)
C66 0.0273(16) 0.0199(15) 0.0310(16) -0.0093(12) 0.0012(13) -0.0081(13)
C67 0.0201(14) 0.0160(13) 0.0093(12) -0.0072(10) 0.0034(10) -0.0050(11)
C68 0.0235(15) 0.0204(14) 0.0111(12) -0.0090(11) 0.0010(11) -0.0023(12)
C69 0.0290(16) 0.0212(14) 0.0140(13) -0.0038(11) 0.0013(11) -0.0011(13)
C70 0.0264(16) 0.0249(15) 0.0146(13) -0.0063(11) 0.0083(11) -0.0060(13)
C71 0.0193(15) 0.0202(14) 0.0220(14) -0.0121(12) 0.0051(11) -0.0014(12)
C72 0.0194(14) 0.0159(13) 0.0149(12) -0.0106(10) 0.0010(10) -0.0035(11)
C73 0.0207(15) 0.0230(14) 0.0124(12) -0.0065(11) -0.0022(11) 0.0041(12)
C74 0.0265(16) 0.0255(15) 0.0177(13) -0.0088(12) -0.0035(12) 0.0048(13)
C75 0.0310(17) 0.0289(16) 0.0259(15) -0.0089(13) -0.0102(13) 0.0008(14)
C76 0.0161(14) 0.0185(14) 0.0188(13) -0.0048(11) 0.0005(11) -0.0029(11)
C77 0.0280(17) 0.0313(17) 0.0286(16) -0.0043(13) -0.0076(13) -0.0091(14)
C78 0.0338(18) 0.0187(15) 0.0327(16) -0.0069(13) 0.0036(14) 0.0007(13)
O3 0.0349(12) 0.0332(12) 0.0318(11) -0.0121(9) -0.0057(10) 0.0003(10)
C79 0.041(2) 0.0379(19) 0.0410(19) -0.0118(15) -0.0079(15) -0.0055(16)
C80 0.044(2) 0.0268(16) 0.0254(15) -0.0054(13) -0.0091(14) -0.0043(15)
C81 0.043(2) 0.046(2) 0.046(2) -0.0283(17) 0.0009(16) -0.0089(17)
C82 0.043(2) 0.078(3) 0.083(3) -0.047(3) -0.016(2) 0.009(2)

loop_
_atom_type_symbol
_atom_type_description
_atom_type_scat_dispersion_real
_atom_type_scat_dispersion_imag
_atom_type_scat_source
C C 0.0033 0.0016 'International Tables Vol C Tables 4.2.6.8 and 6.1.1.4'
H H 0.0000 0.0000 'International Tables Vol C Tables 4.2.6.8 and 6.1.1.4'
Cl Cl 0.1484 0.1585 'International Tables Vol C Tables 4.2.6.8 and 6.1.1.4'
N N 0.0061 0.0033 'International Tables Vol C Tables 4.2.6.8 and 6.1.1.4'
Ni Ni 0.3393 1.1124 'International Tables Vol C Tables 4.2.6.8 and 6.1.1.4'
O O 0.0106 0.0060 'International Tables Vol C Tables 4.2.6.8 and 6.1.1.4'

loop_
_geom_angle_atom_site_label_1
_geom_angle_atom_site_label_2
_geom_angle_atom_site_label_3
_geom_angle
_geom_angle_site_symmetry_1
_geom_angle_site_symmetry_3
_geom_angle_publ_flag
N1 Ni1 Cl1 92.73(6) . . ?
C11 Ni1 Cl1 170.71(7) . . ?
C11 Ni1 N1 84.33(9) . . ?
C13 Ni1 Cl1 91.83(7) . . ?
C13 Ni1 N1 174.05(9) . . ?
C13 Ni1 C11 91.75(10) . . ?
C3 O1 C12 117.0(2) . . ?
C1 N1 Ni1 127.41(17) . . ?
C1 N1 C5 117.5(2) . . ?
C5 N1 Ni1 115.02(16) . . ?
C13 N2 C14 111.41(19) . . ?
C13 N2 C16 124.5(2) . . ?
C14 N2 C16 123.61(19) . . ?
C13 N3 C15 111.29(19) . . ?
C13 N3 C28 126.68(19) . . ?
C15 N3 C28 120.75(18) . . ?
N1 C1 H1 118.1 . . ?
N1 C1 C2 123.8(2) . . ?
C2 C1 H1 118.1 . . ?
C1 C2 H2 120.8 . . ?
C1 C2 C3 118.3(2) . . ?
C3 C2 H2 120.8 . . ?
O1 C3 C2 125.2(2) . . ?
O1 C3 C4 116.3(2) . . ?
C4 C3 C2 118.5(2) . . ?
C3 C4 H4 120.0 . . ?
C5 C4 C3 120.1(2) . . ?
C5 C4 H4 120.0 . . ?
N1 C5 C4 121.8(2) . . ?
N1 C5 C6 112.5(2) . . ?
C4 C5 C6 125.8(2) . . ?
C7 C6 C5 122.3(2) . . ?
C7 C6 C11 122.3(2) . . ?
C11 C6 C5 115.4(2) . . ?
C6 C7 H7 120.1 . . ?
C8 C7 C6 119.8(2) . . ?
C8 C7 H7 120.1 . . ?
C7 C8 H8 120.3 . . ?
C7 C8 C9 119.4(3) . . ?
C9 C8 H8 120.3 . . ?
C8 C9 H9 119.8 . . ?
C8 C9 C10 120.4(2) . . ?
C10 C9 H9 119.8 . . ?
C9 C10 H10 118.9 . . ?
C9 C10 C11 122.1(2) . . ?
C11 C10 H10 118.9 . . ?
C6 C11 Ni1 112.49(17) . . ?
C10 C11 Ni1 131.17(19) . . ?
C10 C11 C6 116.0(2) . . ?
O1 C12 H12A 109.5 . . ?
O1 C12 H12B 109.5 . . ?
O1 C12 H12C 109.5 . . ?
H12A C12 H12B 109.5 . . ?
H12A C12 H12C 109.5 . . ?
H12B C12 H12C 109.5 . . ?
N2 C13 Ni1 127.20(17) . . ?
N3 C13 Ni1 129.50(17) . . ?
N3 C13 N2 103.2(2) . . ?
N2 C14 H14 126.5 . . ?
C15 C14 N2 107.0(2) . . ?
C15 C14 H14 126.5 . . ?
N3 C15 H15 126.5 . . ?
C14 C15 N3 107.0(2) . . ?
C14 C15 H15 126.5 . . ?
C17 C16 N2 117.8(2) . . ?
C21 C16 N2 119.5(2) . . ?
C21 C16 C17 122.6(2) . . ?
C16 C17 C22 122.0(2) . . ?
C18 C17 C16 117.1(2) . . ?
C18 C17 C22 120.4(2) . . ?
C17 C18 H18 119.4 . . ?
C19 C18 C17 121.1(2) . . ?
C19 C18 H18 119.4 . . ?
C18 C19 H19 119.9 . . ?
C20 C19 C18 120.2(2) . . ?
C20 C19 H19 119.9 . . ?
C19 C20 H20 119.2 . . ?
C19 C20 C21 121.6(2) . . ?
C21 C20 H20 119.2 . . ?
C16 C21 C25 123.7(2) . . ?
C20 C21 C16 116.9(2) . . ?
C20 C21 C25 119.3(2) . . ?
C17 C22 H22 108.1 . . ?
C17 C22 C23 113.7(2) . . ?
C17 C22 C24 108.8(2) . . ?
C23 C22 H22 108.1 . . ?
C23 C22 C24 110.0(2) . . ?
C24 C22 H22 108.1 . . ?
C22 C23 H23A 109.5 . . ?
C22 C23 H23B 109.5 . . ?
C22 C23 H23C 109.5 . . ?
H23A C23 H23B 109.5 . . ?
H23A C23 H23C 109.5 . . ?
H23B C23 H23C 109.5 . . ?
C22 C24 H24A 109.5 . . ?
C22 C24 H24B 109.5 . . ?
C22 C24 H24C 109.5 . . ?
H24A C24 H24B 109.5 . . ?
H24A C24 H24C 109.5 . . ?
H24B C24 H24C 109.5 . . ?
C21 C25 H25 107.9 . . ?
C21 C25 C26 112.0(2) . . ?
C21 C25 C27 110.5(2) . . ?
C26 C25 H25 107.9 . . ?
C26 C25 C27 110.6(2) . . ?
C27 C25 H25 107.9 . . ?
C25 C26 H26A 109.5 . . ?
C25 C26 H26B 109.5 . . ?
C25 C26 H26C 109.5 . . ?
H26A C26 H26B 109.5 . . ?
H26A C26 H26C 109.5 . . ?
H26B C26 H26C 109.5 . . ?
C25 C27 H27A 109.5 . . ?
C25 C27 H27B 109.5 . . ?
C25 C27 H27C 109.5 . . ?
H27A C27 H27B 109.5 . . ?
H27A C27 H27C 109.5 . . ?
H27B C27 H27C 109.5 . . ?
C29 C28 N3 120.3(2) . . ?
C29 C28 C33 122.9(2) . . ?
C33 C28 N3 116.6(2) . . ?
C28 C29 C30 117.4(2) . . ?
C28 C29 C34 122.7(2) . . ?
C30 C29 C34 119.9(2) . . ?
C29 C30 H30 119.6 . . ?
C31 C30 C29 120.8(2) . . ?
C31 C30 H30 119.6 . . ?
C30 C31 H31 119.8 . . ?
C32 C31 C30 120.4(2) . . ?
C32 C31 H31 119.8 . . ?
C31 C32 H32 119.2 . . ?
C31 C32 C33 121.6(2) . . ?
C33 C32 H32 119.2 . . ?
C28 C33 C37 123.7(2) . . ?
C32 C33 C28 116.9(2) . . ?
C32 C33 C37 119.4(2) . . ?
C29 C34 H34 107.4 . . ?
C29 C34 C35 111.5(2) . . ?
C29 C34 C36 111.7(2) . . ?
C35 C34 H34 107.4 . . ?
C36 C34 H34 107.4 . . ?
C36 C34 C35 111.2(2) . . ?
C34 C35 H35A 109.5 . . ?
C34 C35 H35B 109.5 . . ?
C34 C35 H35C 109.5 . . ?
H35A C35 H35B 109.5 . . ?
H35A C35 H35C 109.5 . . ?
H35B C35 H35C 109.5 . . ?
C34 C36 H36A 109.5 . . ?
C34 C36 H36B 109.5 . . ?
C34 C36 H36C 109.5 . . ?
H36A C36 H36B 109.5 . . ?
H36A C36 H36C 109.5 . . ?
H36B C36 H36C 109.5 . . ?
C33 C37 H37 108.2 . . ?
C33 C37 C38 111.9(2) . . ?
C33 C37 C39 110.5(2) . . ?
C38 C37 H37 108.2 . . ?
C38 C37 C39 109.9(2) . . ?
C39 C37 H37 108.2 . . ?
C37 C38 H38A 109.5 . . ?
C37 C38 H38B 109.5 . . ?
C37 C38 H38C 109.5 . . ?
H38A C38 H38B 109.5 . . ?
H38A C38 H38C 109.5 . . ?
H38B C38 H38C 109.5 . . ?
C37 C39 H39A 109.5 . . ?
C37 C39 H39B 109.5 . . ?
C37 C39 H39C 109.5 . . ?
H39A C39 H39B 109.5 . . ?
H39A C39 H39C 109.5 . . ?
H39B C39 H39C 109.5 . . ?
N4 Ni2 Cl2 92.26(6) . . ?
C50 Ni2 Cl2 167.08(7) . . ?
C50 Ni2 N4 84.44(9) . . ?
C52 Ni2 Cl2 92.73(7) . . ?
C52 Ni2 N4 171.36(9) . . ?
C52 Ni2 C50 92.18(10) . . ?
C42 O2 C51 117.1(2) . . ?
C40 N4 Ni2 127.62(17) . . ?
C40 N4 C44 117.7(2) . . ?
C44 N4 Ni2 114.59(16) . . ?
C52 N5 C53 111.18(19) . . ?
C52 N5 C55 125.5(2) . . ?
C53 N5 C55 123.17(19) . . ?
C52 N6 C54 111.22(19) . . ?
C52 N6 C67 127.5(2) . . ?
C54 N6 C67 120.83(19) . . ?
N4 C40 H40 118.2 . . ?
N4 C40 C41 123.6(2) . . ?
C41 C40 H40 118.2 . . ?
C40 C41 H41 120.7 . . ?
C40 C41 C42 118.6(2) . . ?
C42 C41 H41 120.7 . . ?
O2 C42 C41 126.0(2) . . ?
O2 C42 C43 115.5(2) . . ?
C41 C42 C43 118.6(2) . . ?
C42 C43 H43 120.1 . . ?
C44 C43 C42 119.7(2) . . ?
C44 C43 H43 120.1 . . ?
N4 C44 C43 121.9(2) . . ?
N4 C44 C45 112.6(2) . . ?
C43 C44 C45 125.4(2) . . ?
C46 C45 C44 122.8(2) . . ?
C46 C45 C50 122.6(2) . . ?
C50 C45 C44 114.5(2) . . ?
C45 C46 H46 120.0 . . ?
C47 C46 C45 119.9(2) . . ?
C47 C46 H46 120.0 . . ?
C46 C47 H47 120.3 . . ?
C46 C47 C48 119.4(2) . . ?
C48 C47 H47 120.3 . . ?
C47 C48 H48 119.7 . . ?
C47 C48 C49 120.5(2) . . ?
C49 C48 H48 119.7 . . ?
C48 C49 H49 118.9 . . ?
C48 C49 C50 122.2(2) . . ?
C50 C49 H49 118.9 . . ?
C45 C50 Ni2 112.69(18) . . ?
C49 C50 Ni2 131.38(19) . . ?
C49 C50 C45 115.3(2) . . ?
O2 C51 H51A 109.5 . . ?
O2 C51 H51B 109.5 . . ?
O2 C51 H51C 109.5 . . ?
H51A C51 H51B 109.5 . . ?
H51A C51 H51C 109.5 . . ?
H51B C51 H51C 109.5 . . ?
N5 C52 Ni2 126.72(17) . . ?
N6 C52 Ni2 129.85(17) . . ?
N6 C52 N5 103.43(19) . . ?
N5 C53 H53 126.5 . . ?
C54 C53 N5 107.0(2) . . ?
C54 C53 H53 126.5 . . ?
N6 C54 H54 126.4 . . ?
C53 C54 N6 107.1(2) . . ?
C53 C54 H54 126.4 . . ?
C56 C55 N5 118.3(2) . . ?
C56 C55 C60 122.4(2) . . ?
C60 C55 N5 119.3(2) . . ?
C55 C56 C61 121.8(2) . . ?
C57 C56 C55 117.7(2) . . ?
C57 C56 C61 120.4(2) . . ?
C56 C57 H57 119.5 . . ?
C58 C57 C56 121.0(2) . . ?
C58 C57 H57 119.5 . . ?
C57 C58 H58 120.1 . . ?
C59 C58 C57 119.8(2) . . ?
C59 C58 H58 120.1 . . ?
C58 C59 H59 119.1 . . ?
C58 C59 C60 121.8(2) . . ?
C60 C59 H59 119.1 . . ?
C55 C60 C64 124.4(2) . . ?
C59 C60 C55 116.9(2) . . ?
C59 C60 C64 118.7(2) . . ?
C56 C61 H61 107.3 . . ?
C56 C61 C62 114.3(2) . . ?
C56 C61 C63 109.30(19) . . ?
C62 C61 H61 107.3 . . ?
C62 C61 C63 111.1(2) . . ?
C63 C61 H61 107.3 . . ?
C61 C62 H62A 109.5 . . ?
C61 C62 H62B 109.5 . . ?
C61 C62 H62C 109.5 . . ?
H62A C62 H62B 109.5 . . ?
H62A C62 H62C 109.5 . . ?
H62B C62 H62C 109.5 . . ?
C61 C63 H63A 109.5 . . ?
C61 C63 H63B 109.5 . . ?
C61 C63 H63C 109.5 . . ?
H63A C63 H63B 109.5 . . ?
H63A C63 H63C 109.5 . . ?
H63B C63 H63C 109.5 . . ?
C60 C64 H64 108.0 . . ?
C60 C64 C65 112.4(2) . . ?
C60 C64 C66 111.4(2) . . ?
C65 C64 H64 108.0 . . ?
C65 C64 C66 108.9(2) . . ?
C66 C64 H64 108.0 . . ?
C64 C65 H65A 109.5 . . ?
C64 C65 H65B 109.5 . . ?
C64 C65 H65C 109.5 . . ?
H65A C65 H65B 109.5 . . ?
H65A C65 H65C 109.5 . . ?
H65B C65 H65C 109.5 . . ?
C64 C66 H66A 109.5 . . ?
C64 C66 H66B 109.5 . . ?
C64 C66 H66C 109.5 . . ?
H66A C66 H66B 109.5 . . ?
H66A C66 H66C 109.5 . . ?
H66B C66 H66C 109.5 . . ?
C68 C67 N6 117.2(2) . . ?
C72 C67 N6 119.7(2) . . ?
C72 C67 C68 122.9(2) . . ?
C67 C68 C73 123.9(2) . . ?
C69 C68 C67 116.6(2) . . ?
C69 C68 C73 119.4(2) . . ?
C68 C69 H69 118.9 . . ?
C70 C69 C68 122.2(2) . . ?
C70 C69 H69 118.9 . . ?
C69 C70 H70 120.2 . . ?
C69 C70 C71 119.6(2) . . ?
C71 C70 H70 120.2 . . ?
C70 C71 H71 119.3 . . ?
C70 C71 C72 121.4(2) . . ?
C72 C71 H71 119.3 . . ?
C67 C72 C71 117.3(2) . . ?
C67 C72 C76 123.5(2) . . ?
C71 C72 C76 119.2(2) . . ?
C68 C73 H73 108.1 . . ?
C68 C73 C74 112.1(2) . . ?
C68 C73 C75 111.1(2) . . ?
C74 C73 H73 108.1 . . ?
C74 C73 C75 109.2(2) . . ?
C75 C73 H73 108.1 . . ?
C73 C74 H74A 109.5 . . ?
C73 C74 H74B 109.5 . . ?
C73 C74 H74C 109.5 . . ?
H74A C74 H74B 109.5 . . ?
H74A C74 H74C 109.5 . . ?
H74B C74 H74C 109.5 . . ?
C73 C75 H75A 109.5 . . ?
C73 C75 H75B 109.5 . . ?
C73 C75 H75C 109.5 . . ?
H75A C75 H75B 109.5 . . ?
H75A C75 H75C 109.5 . . ?
H75B C75 H75C 109.5 . . ?
C72 C76 H76 107.6 . . ?
C72 C76 C77 111.9(2) . . ?
C72 C76 C78 110.8(2) . . ?
C77 C76 H76 107.6 . . ?
C77 C76 C78 111.1(2) . . ?
C78 C76 H76 107.6 . . ?
C76 C77 H77A 109.5 . . ?
C76 C77 H77B 109.5 . . ?
C76 C77 H77C 109.5 . . ?
H77A C77 H77B 109.5 . . ?
H77A C77 H77C 109.5 . . ?
H77B C77 H77C 109.5 . . ?
C76 C78 H78A 109.5 . . ?
C76 C78 H78B 109.5 . . ?
C76 C78 H78C 109.5 . . ?
H78A C78 H78B 109.5 . . ?
H78A C78 H78C 109.5 . . ?
H78B C78 H78C 109.5 . . ?
C80 O3 C81 110.1(2) . . ?
H79A C79 H79B 109.5 . . ?
H79A C79 H79C 109.5 . . ?
H79B C79 H79C 109.5 . . ?
C80 C79 H79A 109.5 . . ?
C80 C79 H79B 109.5 . . ?
C80 C79 H79C 109.5 . . ?
O3 C80 C79 108.6(2) . . ?
O3 C80 H80A 110.0 . . ?
O3 C80 H80B 110.0 . . ?
C79 C80 H80A 110.0 . . ?
C79 C80 H80B 110.0 . . ?
H80A C80 H80B 108.4 . . ?
O3 C81 H81A 110.1 . . ?
O3 C81 H81B 110.1 . . ?
O3 C81 C82 107.9(3) . . ?
H81A C81 H81B 108.4 . . ?
C82 C81 H81A 110.1 . . ?
C82 C81 H81B 110.1 . . ?
C81 C82 H82A 109.5 . . ?
C81 C82 H82B 109.5 . . ?
C81 C82 H82C 109.5 . . ?
H82A C82 H82B 109.5 . . ?
H82A C82 H82C 109.5 . . ?
H82B C82 H82C 109.5 . . ?

loop_
_geom_bond_atom_site_label_1
_geom_bond_atom_site_label_2
_geom_bond_distance
_geom_bond_site_symmetry_2
_geom_bond_publ_flag
Ni1 Cl1 2.2309(7) . ?
Ni1 N1 1.951(2) . ?
Ni1 C11 1.915(2) . ?
Ni1 C13 1.868(2) . ?
O1 C3 1.349(3) . ?
O1 C12 1.449(3) . ?
N1 C1 1.347(3) . ?
N1 C5 1.364(3) . ?
N2 C13 1.375(3) . ?
N2 C14 1.389(3) . ?
N2 C16 1.450(3) . ?
N3 C13 1.373(3) . ?
N3 C15 1.392(3) . ?
N3 C28 1.458(3) . ?
C1 H1 0.9500 . ?
C1 C2 1.381(3) . ?
C2 H2 0.9500 . ?
C2 C3 1.394(4) . ?
C3 C4 1.391(3) . ?
C4 H4 0.9500 . ?
C4 C5 1.378(3) . ?
C5 C6 1.466(3) . ?
C6 C7 1.395(4) . ?
C6 C11 1.412(3) . ?
C7 H7 0.9500 . ?
C7 C8 1.384(4) . ?
C8 H8 0.9500 . ?
C8 C9 1.385(4) . ?
C9 H9 0.9500 . ?
C9 C10 1.392(4) . ?
C10 H10 0.9500 . ?
C10 C11 1.397(3) . ?
C12 H12A 0.9800 . ?
C12 H12B 0.9800 . ?
C12 H12C 0.9800 . ?
C14 H14 0.9500 . ?
C14 C15 1.339(3) . ?
C15 H15 0.9500 . ?
C16 C17 1.411(3) . ?
C16 C21 1.404(3) . ?
C17 C18 1.397(3) . ?
C17 C22 1.518(3) . ?
C18 H18 0.9500 . ?
C18 C19 1.382(4) . ?
C19 H19 0.9500 . ?
C19 C20 1.381(4) . ?
C20 H20 0.9500 . ?
C20 C21 1.396(3) . ?
C21 C25 1.525(4) . ?
C22 H22 1.0000 . ?
C22 C23 1.524(4) . ?
C22 C24 1.530(4) . ?
C23 H23A 0.9800 . ?
C23 H23B 0.9800 . ?
C23 H23C 0.9800 . ?
C24 H24A 0.9800 . ?
C24 H24B 0.9800 . ?
C24 H24C 0.9800 . ?
C25 H25 1.0000 . ?
C25 C26 1.531(4) . ?
C25 C27 1.546(4) . ?
C26 H26A 0.9800 . ?
C26 H26B 0.9800 . ?
C26 H26C 0.9800 . ?
C27 H27A 0.9800 . ?
C27 H27B 0.9800 . ?
C27 H27C 0.9800 . ?
C28 C29 1.398(3) . ?
C28 C33 1.406(3) . ?
C29 C30 1.402(3) . ?
C29 C34 1.513(3) . ?
C30 H30 0.9500 . ?
C30 C31 1.383(4) . ?
C31 H31 0.9500 . ?
C31 C32 1.377(4) . ?
C32 H32 0.9500 . ?
C32 C33 1.395(3) . ?
C33 C37 1.522(4) . ?
C34 H34 1.0000 . ?
C34 C35 1.534(4) . ?
C34 C36 1.522(4) . ?
C35 H35A 0.9800 . ?
C35 H35B 0.9800 . ?
C35 H35C 0.9800 . ?
C36 H36A 0.9800 . ?
C36 H36B 0.9800 . ?
C36 H36C 0.9800 . ?
C37 H37 1.0000 . ?
C37 C38 1.538(3) . ?
C37 C39 1.543(4) . ?
C38 H38A 0.9800 . ?
C38 H38B 0.9800 . ?
C38 H38C 0.9800 . ?
C39 H39A 0.9800 . ?
C39 H39B 0.9800 . ?
C39 H39C 0.9800 . ?
Ni2 Cl2 2.2498(7) . ?
Ni2 N4 1.949(2) . ?
Ni2 C50 1.900(2) . ?
Ni2 C52 1.873(2) . ?
O2 C42 1.350(3) . ?
O2 C51 1.445(3) . ?
N4 C40 1.346(3) . ?
N4 C44 1.365(3) . ?
N5 C52 1.377(3) . ?
N5 C53 1.390(3) . ?
N5 C55 1.459(3) . ?
N6 C52 1.371(3) . ?
N6 C54 1.392(3) . ?
N6 C67 1.460(3) . ?
C40 H40 0.9500 . ?
C40 C41 1.383(3) . ?
C41 H41 0.9500 . ?
C41 C42 1.390(4) . ?
C42 C43 1.397(3) . ?
C43 H43 0.9500 . ?
C43 C44 1.380(3) . ?
C44 C45 1.470(3) . ?
C45 C46 1.393(3) . ?
C45 C50 1.415(3) . ?
C46 H46 0.9500 . ?
C46 C47 1.380(3) . ?
C47 H47 0.9500 . ?
C47 C48 1.384(4) . ?
C48 H48 0.9500 . ?
C48 C49 1.394(3) . ?
C49 H49 0.9500 . ?
C49 C50 1.404(3) . ?
C51 H51A 0.9800 . ?
C51 H51B 0.9800 . ?
C51 H51C 0.9800 . ?
C53 H53 0.9500 . ?
C53 C54 1.340(3) . ?
C54 H54 0.9500 . ?
C55 C56 1.402(3) . ?
C55 C60 1.408(3) . ?
C56 C57 1.392(3) . ?
C56 C61 1.527(3) . ?
C57 H57 0.9500 . ?
C57 C58 1.391(3) . ?
C58 H58 0.9500 . ?
C58 C59 1.375(4) . ?
C59 H59 0.9500 . ?
C59 C60 1.398(3) . ?
C60 C64 1.521(3) . ?
C61 H61 1.0000 . ?
C61 C62 1.527(3) . ?
C61 C63 1.535(3) . ?
C62 H62A 0.9800 . ?
C62 H62B 0.9800 . ?
C62 H62C 0.9800 . ?
C63 H63A 0.9800 . ?
C63 H63B 0.9800 . ?
C63 H63C 0.9800 . ?
C64 H64 1.0000 . ?
C64 C65 1.532(3) . ?
C64 C66 1.541(3) . ?
C65 H65A 0.9800 . ?
C65 H65B 0.9800 . ?
C65 H65C 0.9800 . ?
C66 H66A 0.9800 . ?
C66 H66B 0.9800 . ?
C66 H66C 0.9800 . ?
C67 C68 1.411(3) . ?
C67 C72 1.396(4) . ?
C68 C69 1.393(3) . ?
C68 C73 1.520(4) . ?
C69 H69 0.9500 . ?
C69 C70 1.379(4) . ?
C70 H70 0.9500 . ?
C70 C71 1.384(4) . ?
C71 H71 0.9500 . ?
C71 C72 1.399(3) . ?
C72 C76 1.511(3) . ?
C73 H73 1.0000 . ?
C73 C74 1.531(4) . ?
C73 C75 1.535(4) . ?
C74 H74A 0.9800 . ?
C74 H74B 0.9800 . ?
C74 H74C 0.9800 . ?
C75 H75A 0.9800 . ?
C75 H75B 0.9800 . ?
C75 H75C 0.9800 . ?
C76 H76 1.0000 . ?
C76 C77 1.526(4) . ?
C76 C78 1.529(4) . ?
C77 H77A 0.9800 . ?
C77 H77B 0.9800 . ?
C77 H77C 0.9800 . ?
C78 H78A 0.9800 . ?
C78 H78B 0.9800 . ?
C78 H78C 0.9800 . ?
O3 C80 1.416(3) . ?
O3 C81 1.440(4) . ?
C79 H79A 0.9800 . ?
C79 H79B 0.9800 . ?
C79 H79C 0.9800 . ?
C79 C80 1.510(4) . ?
C80 H80A 0.9900 . ?
C80 H80B 0.9900 . ?
C81 H81A 0.9900 . ?
C81 H81B 0.9900 . ?
C81 C82 1.488(5) . ?
C82 H82A 0.9800 . ?
C82 H82B 0.9800 . ?
C82 H82C 0.9800 . ?

loop_
_geom_torsion_atom_site_label_1
_geom_torsion_atom_site_label_2
_geom_torsion_atom_site_label_3
_geom_torsion_atom_site_label_4
_geom_torsion
_geom_torsion_site_symmetry_1
_geom_torsion_site_symmetry_2
_geom_torsion_site_symmetry_3
_geom_torsion_site_symmetry_4
_geom_torsion_publ_flag
Ni1 N1 C1 C2 179.53(18) . . . . ?
Ni1 N1 C5 C4 -179.08(17) . . . . ?
Ni1 N1 C5 C6 0.5(2) . . . . ?
Cl1 Ni1 C13 N2 -110.7(2) . . . . ?
Cl1 Ni1 C13 N3 72.5(2) . . . . ?
O1 C3 C4 C5 -179.8(2) . . . . ?
N1 C1 C2 C3 -1.1(4) . . . . ?
N1 C5 C6 C7 174.4(2) . . . . ?
N1 C5 C6 C11 -4.3(3) . . . . ?
N2 C14 C15 N3 -1.0(3) . . . . ?
N2 C16 C17 C18 -176.2(2) . . . . ?
N2 C16 C17 C22 11.6(3) . . . . ?
N2 C16 C21 C20 177.9(2) . . . . ?
N2 C16 C21 C25 -6.9(4) . . . . ?
N3 C28 C29 C30 176.3(2) . . . . ?
N3 C28 C29 C34 -2.6(3) . . . . ?
N3 C28 C33 C32 -175.7(2) . . . . ?
N3 C28 C33 C37 3.0(3) . . . . ?
C1 N1 C5 C4 -0.4(3) . . . . ?
C1 N1 C5 C6 179.1(2) . . . . ?
C1 C2 C3 O1 -179.6(2) . . . . ?
C1 C2 C3 C4 0.4(3) . . . . ?
C2 C3 C4 C5 0.1(3) . . . . ?
C3 C4 C5 N1 -0.2(4) . . . . ?
C3 C4 C5 C6 -179.7(2) . . . . ?
C4 C5 C6 C7 -6.1(4) . . . . ?
C4 C5 C6 C11 175.2(2) . . . . ?
C5 N1 C1 C2 1.1(4) . . . . ?
C5 C6 C7 C8 -179.6(2) . . . . ?
C5 C6 C11 Ni1 6.1(3) . . . . ?
C5 C6 C11 C10 179.7(2) . . . . ?
C6 C7 C8 C9 0.6(4) . . . . ?
C7 C6 C11 Ni1 -172.61(19) . . . . ?
C7 C6 C11 C10 1.0(3) . . . . ?
C7 C8 C9 C10 -0.2(4) . . . . ?
C8 C9 C10 C11 0.3(4) . . . . ?
C9 C10 C11 Ni1 171.5(2) . . . . ?
C9 C10 C11 C6 -0.7(4) . . . . ?
C11 Ni1 C13 N2 77.9(2) . . . . ?
C11 Ni1 C13 N3 -98.9(2) . . . . ?
C11 C6 C7 C8 -1.0(4) . . . . ?
C12 O1 C3 C2 -11.4(3) . . . . ?
C12 O1 C3 C4 168.6(2) . . . . ?
C13 N2 C14 C15 0.3(3) . . . . ?
C13 N2 C16 C17 67.6(3) . . . . ?
C13 N2 C16 C21 -115.5(3) . . . . ?
C13 N3 C15 C14 1.5(3) . . . . ?
C13 N3 C28 C29 87.1(3) . . . . ?
C13 N3 C28 C33 -97.5(3) . . . . ?
C14 N2 C13 Ni1 -176.90(18) . . . . ?
C14 N2 C13 N3 0.6(3) . . . . ?
C14 N2 C16 C17 -103.6(3) . . . . ?
C14 N2 C16 C21 73.2(3) . . . . ?
C15 N3 C13 Ni1 176.15(18) . . . . ?
C15 N3 C13 N2 -1.2(3) . . . . ?
C15 N3 C28 C29 -107.0(3) . . . . ?
C15 N3 C28 C33 68.4(3) . . . . ?
C16 N2 C13 Ni1 10.9(3) . . . . ?
C16 N2 C13 N3 -171.6(2) . . . . ?
C16 N2 C14 C15 172.6(2) . . . . ?
C16 C17 C18 C19 -2.6(4) . . . . ?
C16 C17 C22 C23 -152.1(2) . . . . ?
C16 C17 C22 C24 85.0(3) . . . . ?
C16 C21 C25 C26 135.8(3) . . . . ?
C16 C21 C25 C27 -100.4(3) . . . . ?
C17 C16 C21 C20 -5.4(4) . . . . ?
C17 C16 C21 C25 169.8(2) . . . . ?
C17 C18 C19 C20 -3.3(4) . . . . ?
C18 C17 C22 C23 35.9(3) . . . . ?
C18 C17 C22 C24 -87.0(3) . . . . ?
C18 C19 C20 C21 5.1(4) . . . . ?
C19 C20 C21 C16 -0.8(4) . . . . ?
C19 C20 C21 C25 -176.2(2) . . . . ?
C20 C21 C25 C26 -49.1(3) . . . . ?
C20 C21 C25 C27 74.6(3) . . . . ?
C21 C16 C17 C18 7.1(4) . . . . ?
C21 C16 C17 C22 -165.2(2) . . . . ?
C22 C17 C18 C19 169.8(2) . . . . ?
C28 N3 C13 Ni1 -16.8(4) . . . . ?
C28 N3 C13 N2 165.8(2) . . . . ?
C28 N3 C15 C14 -166.4(2) . . . . ?
C28 C29 C30 C31 -1.2(4) . . . . ?
C28 C29 C34 C35 112.6(3) . . . . ?
C28 C29 C34 C36 -122.4(3) . . . . ?
C28 C33 C37 C38 131.3(2) . . . . ?
C28 C33 C37 C39 -105.9(3) . . . . ?
C29 C28 C33 C32 -0.5(4) . . . . ?
C29 C28 C33 C37 178.2(2) . . . . ?
C29 C30 C31 C32 0.4(4) . . . . ?
C30 C29 C34 C35 -66.3(3) . . . . ?
C30 C29 C34 C36 58.7(3) . . . . ?
C30 C31 C32 C33 0.4(4) . . . . ?
C31 C32 C33 C28 -0.4(4) . . . . ?
C31 C32 C33 C37 -179.1(2) . . . . ?
C32 C33 C37 C38 -50.0(3) . . . . ?
C32 C33 C37 C39 72.8(3) . . . . ?
C33 C28 C29 C30 1.2(4) . . . . ?
C33 C28 C29 C34 -177.7(2) . . . . ?
C34 C29 C30 C31 177.8(2) . . . . ?
Ni2 N4 C40 C41 176.90(18) . . . . ?
Ni2 N4 C44 C43 -178.02(17) . . . . ?
Ni2 N4 C44 C45 -0.8(2) . . . . ?
Cl2 Ni2 C52 N5 -118.4(2) . . . . ?
Cl2 Ni2 C52 N6 61.2(2) . . . . ?
O2 C42 C43 C44 -180.0(2) . . . . ?
N4 C40 C41 C42 0.0(4) . . . . ?
N4 C44 C45 C46 173.9(2) . . . . ?
N4 C44 C45 C50 -7.0(3) . . . . ?
N5 C53 C54 N6 -1.1(3) . . . . ?
N5 C55 C56 C57 -175.7(2) . . . . ?
N5 C55 C56 C61 9.0(3) . . . . ?
N5 C55 C60 C59 178.9(2) . . . . ?
N5 C55 C60 C64 -3.7(4) . . . . ?
N6 C67 C68 C69 -174.6(2) . . . . ?
N6 C67 C68 C73 4.1(3) . . . . ?
N6 C67 C72 C71 175.5(2) . . . . ?
N6 C67 C72 C76 -2.7(3) . . . . ?
C40 N4 C44 C43 -1.8(3) . . . . ?
C40 N4 C44 C45 175.4(2) . . . . ?
C40 C41 C42 O2 179.4(2) . . . . ?
C40 C41 C42 C43 -0.7(4) . . . . ?
C41 C42 C43 C44 0.1(3) . . . . ?
C42 C43 C44 N4 1.1(3) . . . . ?
C42 C43 C44 C45 -175.7(2) . . . . ?
C43 C44 C45 C46 -9.0(4) . . . . ?
C43 C44 C45 C50 170.1(2) . . . . ?
C44 N4 C40 C41 1.2(3) . . . . ?
C44 C45 C46 C47 176.7(2) . . . . ?
C44 C45 C50 Ni2 11.6(3) . . . . ?
C44 C45 C50 C49 -176.2(2) . . . . ?
C45 C46 C47 C48 0.3(4) . . . . ?
C46 C45 C50 Ni2 -169.28(19) . . . . ?
C46 C45 C50 C49 2.9(3) . . . . ?
C46 C47 C48 C49 1.2(4) . . . . ?
C47 C48 C49 C50 -0.5(4) . . . . ?
C48 C49 C50 Ni2 168.93(19) . . . . ?
C48 C49 C50 C45 -1.5(3) . . . . ?
C50 Ni2 C52 N5 73.5(2) . . . . ?
C50 Ni2 C52 N6 -106.9(2) . . . . ?
C50 C45 C46 C47 -2.4(4) . . . . ?
C51 O2 C42 C41 -2.9(4) . . . . ?
C51 O2 C42 C43 177.2(2) . . . . ?
C52 N5 C53 C54 0.9(3) . . . . ?
C52 N5 C55 C56 61.0(3) . . . . ?
C52 N5 C55 C60 -121.6(3) . . . . ?
C52 N6 C54 C53 1.0(3) . . . . ?
C52 N6 C67 C68 -103.1(3) . . . . ?
C52 N6 C67 C72 81.7(3) . . . . ?
C53 N5 C52 Ni2 179.43(18) . . . . ?
C53 N5 C52 N6 -0.2(3) . . . . ?
C53 N5 C55 C56 -113.9(3) . . . . ?
C53 N5 C55 C60 63.5(3) . . . . ?
C54 N6 C52 Ni2 179.86(18) . . . . ?
C54 N6 C52 N5 -0.5(3) . . . . ?
C54 N6 C67 C68 68.8(3) . . . . ?
C54 N6 C67 C72 -106.4(3) . . . . ?
C55 N5 C52 Ni2 4.1(3) . . . . ?
C55 N5 C52 N6 -175.6(2) . . . . ?
C55 N5 C53 C54 176.4(2) . . . . ?
C55 C56 C57 C58 -4.5(4) . . . . ?
C55 C56 C61 C62 -160.1(2) . . . . ?
C55 C56 C61 C63 74.8(3) . . . . ?
C55 C60 C64 C65 135.3(2) . . . . ?
C55 C60 C64 C66 -102.1(3) . . . . ?
C56 C55 C60 C59 -3.8(4) . . . . ?
C56 C55 C60 C64 173.6(2) . . . . ?
C56 C57 C58 C59 -1.1(4) . . . . ?
C57 C56 C61 C62 24.7(3) . . . . ?
C57 C56 C61 C63 -100.5(3) . . . . ?
C57 C58 C59 C60 4.5(4) . . . . ?
C58 C59 C60 C55 -2.1(4) . . . . ?
C58 C59 C60 C64 -179.6(2) . . . . ?
C59 C60 C64 C65 -47.3(3) . . . . ?
C59 C60 C64 C66 75.3(3) . . . . ?
C60 C55 C56 C57 7.0(4) . . . . ?
C60 C55 C56 C61 -168.4(2) . . . . ?
C61 C56 C57 C58 170.9(2) . . . . ?
C67 N6 C52 Ni2 -7.6(4) . . . . ?
C67 N6 C52 N5 172.1(2) . . . . ?
C67 N6 C54 C53 -172.1(2) . . . . ?
C67 C68 C69 C70 -0.7(4) . . . . ?
C67 C68 C73 C74 134.6(2) . . . . ?
C67 C68 C73 C75 -102.8(3) . . . . ?
C67 C72 C76 C77 -120.5(3) . . . . ?
C67 C72 C76 C78 114.8(3) . . . . ?
C68 C67 C72 C71 0.6(4) . . . . ?
C68 C67 C72 C76 -177.6(2) . . . . ?
C68 C69 C70 C71 -0.1(4) . . . . ?
C69 C68 C73 C74 -46.7(3) . . . . ?
C69 C68 C73 C75 75.9(3) . . . . ?
C69 C70 C71 C72 1.2(4) . . . . ?
C70 C71 C72 C67 -1.4(4) . . . . ?
C70 C71 C72 C76 176.8(2) . . . . ?
C71 C72 C76 C77 61.3(3) . . . . ?
C71 C72 C76 C78 -63.4(3) . . . . ?
C72 C67 C68 C69 0.4(4) . . . . ?
C72 C67 C68 C73 179.1(2) . . . . ?
C73 C68 C69 C70 -179.4(2) . . . . ?
C80 O3 C81 C82 178.5(3) . . . . ?
C81 O3 C80 C79 176.6(2) . . . . ?
